data_4024066
loop_
_publ_author_name
'Davide Bello'
'Tashfeen Aslam'
'Geert Bultynck'
'Alexandra M. Z. Slawin'
'H. Llewelyn Roderick'
'Martin D. Bootman'
'Stuart J. Conway'

_publ_section_title
;
 Synthesis and Biological Action of Novel 4-Position-Modified
 Derivatives of D-myo-Inositol 1,4,5-Trisphosphate
;
_journal_name_full 'Journal of Organic Chemistry'
_journal_page_first 5647
_journal_page_last 5659
_journal_paper_doi 10.1021/jo070611a
_journal_volume 72
_journal_year 2007
_chemical_formula_moiety 'C55 H56 O12 P2'
_chemical_formula_sum 'C55 H56 O12 P2'
_chemical_formula_weight 970.94
_chemical_name_systematic
; 
 ? 
;
_space_group_IT_number 4
_symmetry_cell_setting monoclinic
_symmetry_space_group_name_Hall 'P 2yb'
_symmetry_space_group_name_H-M 'P 1 21 1'
_atom_sites_solution_hydrogens geom
_atom_sites_solution_primary direct
_atom_sites_solution_secondary difmap
_audit_creation_method SHELXL-97
_cell_angle_alpha 90.00
_cell_angle_beta 90.224(2)
_cell_angle_gamma 90.00
_cell_formula_units_Z 2
_cell_length_a 9.0930(13)
_cell_length_b 15.335(2)
_cell_length_c 17.377(3)
_cell_measurement_reflns_used 7702
_cell_measurement_temperature 93(2)
_cell_measurement_theta_max 28.2116
_cell_measurement_theta_min 2.5239
_cell_volume 2423.1(6)
_computing_cell_refinement 'CrystalClear (Rigaku Corp., 2004)'
_computing_data_collection 'CrystalClear (Rigaku Corp., 2004)'
_computing_data_reduction 'CrystalClear (Rigaku Corp., 2004)'
_computing_molecular_graphics 'Bruker SHELXTL'
_computing_publication_material 'Bruker SHELXTL'
_computing_structure_refinement 'SHELXL-97 (Sheldrick, 1997)'
_computing_structure_solution 'SHELXS-97 (Sheldrick, 1990)'
_diffrn_ambient_temperature 93(2)
_diffrn_detector_area_resol_mean 0.83
_diffrn_measured_fraction_theta_full 0.971
_diffrn_measured_fraction_theta_max 0.972
_diffrn_measurement_device_type CCD
_diffrn_measurement_method dtprofit.ref
_diffrn_radiation_monochromator confocal
_diffrn_radiation_source 'rotating anode'
_diffrn_radiation_type MoK\a
_diffrn_radiation_wavelength 0.71073
_diffrn_reflns_av_R_equivalents 0.0440
_diffrn_reflns_av_sigmaI/netI 0.0410
_diffrn_reflns_limit_h_max 10
_diffrn_reflns_limit_h_min -10
_diffrn_reflns_limit_k_max 18
_diffrn_reflns_limit_k_min -18
_diffrn_reflns_limit_l_max 20
_diffrn_reflns_limit_l_min -19
_diffrn_reflns_number 22443
_diffrn_reflns_theta_full 25.00
_diffrn_reflns_theta_max 25.35
_diffrn_reflns_theta_min 2.24
_exptl_absorpt_coefficient_mu 0.155
_exptl_absorpt_correction_T_max 1.0000
_exptl_absorpt_correction_T_min 0.8454
_exptl_absorpt_correction_type multi-scan
_exptl_crystal_colour Colorless
_exptl_crystal_density_diffrn 1.331
_exptl_crystal_density_method 'not measured'
_exptl_crystal_description Prism
_exptl_crystal_F_000 1024
_exptl_crystal_size_max 0.1500
_exptl_crystal_size_mid 0.1500
_exptl_crystal_size_min 0.1500
_refine_diff_density_max 0.175
_refine_diff_density_min -0.218
_refine_diff_density_rms 0.034
_refine_ls_abs_structure_details 'Flack H D (1983), Acta Cryst. A39, 876-881'
_refine_ls_abs_structure_Flack 0.03(4)
_refine_ls_extinction_method none
_refine_ls_goodness_of_fit_ref 0.987
_refine_ls_hydrogen_treatment mixed
_refine_ls_matrix_type full
_refine_ls_number_parameters 627
_refine_ls_number_reflns 8543
_refine_ls_number_restraints 2
_refine_ls_restrained_S_all 0.987
_refine_ls_R_factor_all 0.0305
_refine_ls_R_factor_gt 0.0300
_refine_ls_shift/su_max 0.014
_refine_ls_shift/su_mean 0.002
_refine_ls_structure_factor_coef Fsqd
_refine_ls_weighting_details 'calc w=1/[\s^2^(Fo^2^)+(0.0516P)^2^+0.3157P] where P=(Fo^2^+2Fc^2^)/3'
_refine_ls_weighting_scheme calc
_refine_ls_wR_factor_gt 0.0766
_refine_ls_wR_factor_ref 0.0774
_reflns_number_gt 8399
_reflns_number_total 8543
_reflns_threshold_expression >2sigma(I)
_cod_data_source_file jo070611asi20070323_113212.cif
_cod_data_source_block compound20
_cod_depositor_comments
;
The following automatic conversions were performed:
'_symmetry_cell_setting' value 'Monoclinic' changed to 'monoclinic'
according to '/home/saulius/struct/CIF-dictionaries/cif_core.dic'
dictionary named 'cif_core.dic' version 2.4.1 from 2010-06-29.

Automatic conversion script
Id: cif_fix_enum 1527 2010-12-29 10:47:43Z saulius 
;
_cod_original_sg_symbol_H-M 'P 21'
_cod_database_code 4024066

loop_
_symmetry_equiv_pos_as_xyz
'x, y, z'
'-x, y+1/2, -z'

loop_
_atom_site_label
_atom_site_type_symbol
_atom_site_fract_x
_atom_site_fract_y
_atom_site_fract_z
_atom_site_U_iso_or_equiv
_atom_site_adp_type
_atom_site_occupancy
_atom_site_symmetry_multiplicity
_atom_site_calc_flag
_atom_site_refinement_flags
_atom_site_disorder_assembly
_atom_site_disorder_group
P1 P -0.84276(4) -0.59789(2) -0.83826(2) 0.01506(9) Uani 1 1 d . . .
O1 O -0.68567(11) -0.61039(7) -0.80138(6) 0.0169(2) Uani 1 1 d . . .
C1 C -0.56931(16) -0.54706(10) -0.81385(8) 0.0153(3) Uani 1 1 d . . .
H1A H -0.6132 -0.4881 -0.8229 0.018 Uiso 1 1 calc R . .
O2 O -0.40219(12) -0.65364(7) -0.86835(6) 0.0204(2) Uani 1 1 d . . .
C2 C -0.47487(17) -0.57307(10) -0.88297(9) 0.0179(3) Uani 1 1 d . . .
H2A H -0.5373 -0.5778 -0.9303 0.021 Uiso 1 1 calc R . .
O3 O -0.26354(12) -0.51737(8) -0.95605(6) 0.0213(2) Uani 1 1 d . . .
C3 C -0.35849(17) -0.50206(10) -0.89344(8) 0.0174(3) Uani 1 1 d . . .
H3A H -0.4093 -0.4450 -0.9016 0.021 Uiso 1 1 calc R . .
O4 O -0.15840(12) -0.42644(7) -0.82959(6) 0.0189(2) Uani 1 1 d D . .
H4O H -0.0617(11) -0.4456(15) -0.8472(12) 0.038(6) Uiso 1 1 d D . .
C4 C -0.26068(16) -0.49513(10) -0.82182(8) 0.0153(3) Uani 1 1 d . . .
H4A H -0.2067 -0.5513 -0.8141 0.018 Uiso 1 1 calc R . .
P5 P -0.19676(4) -0.39206(2) -0.64571(2) 0.01486(9) Uani 1 1 d . . .
O5 O -0.26203(12) -0.47817(7) -0.68340(6) 0.0163(2) Uani 1 1 d . . .
C5 C -0.35496(16) -0.47631(10) -0.75117(8) 0.0157(3) Uani 1 1 d . . .
H5A H -0.4013 -0.4175 -0.7564 0.019 Uiso 1 1 calc R . .
O6 O -0.56221(12) -0.52565(7) -0.67544(6) 0.0166(2) Uani 1 1 d . . .
C6 C -0.47433(16) -0.54515(10) -0.74071(8) 0.0152(3) Uani 1 1 d . . .
H6A H -0.4271 -0.6035 -0.7334 0.018 Uiso 1 1 calc R . .
O7 O -0.94348(12) -0.65124(7) -0.78247(6) 0.0181(2) Uani 1 1 d . . .
C7 C -0.96426(18) -0.61809(10) -0.70458(9) 0.0200(3) Uani 1 1 d . . .
H7A H -1.0012 -0.5574 -0.7066 0.024 Uiso 1 1 calc R . .
H7B H -0.8693 -0.6183 -0.6765 0.024 Uiso 1 1 calc R . .
C8 C -1.07307(17) -0.67514(10) -0.66373(9) 0.0188(3) Uani 1 1 d . . .
C9 C -1.0665(2) -0.68139(12) -0.58400(9) 0.0266(4) Uani 1 1 d . . .
H9A H -0.9921 -0.6509 -0.5564 0.032 Uiso 1 1 calc R . .
C10 C -1.1676(2) -0.73169(13) -0.54454(11) 0.0340(4) Uani 1 1 d . . .
H10A H -1.1620 -0.7360 -0.4901 0.041 Uiso 1 1 calc R . .
C11 C -1.2766(2) -0.77569(12) -0.58427(11) 0.0307(4) Uani 1 1 d . . .
H11A H -1.3462 -0.8101 -0.5572 0.037 Uiso 1 1 calc R . .
C12 C -1.2840(2) -0.76941(11) -0.66384(11) 0.0291(4) Uani 1 1 d . . .
H12A H -1.3588 -0.7998 -0.6912 0.035 Uiso 1 1 calc R . .
C13 C -1.18295(18) -0.71907(11) -0.70366(10) 0.0225(3) Uani 1 1 d . . .
H13A H -1.1889 -0.7147 -0.7581 0.027 Uiso 1 1 calc R . .
O14 O -0.83927(12) -0.65571(7) -0.91216(6) 0.0201(2) Uani 1 1 d . . .
C14 C -0.93923(18) -0.63984(12) -0.97784(9) 0.0245(3) Uani 1 1 d . . .
H14A H -0.9948 -0.5851 -0.9698 0.029 Uiso 1 1 calc R . .
H14B H -1.0104 -0.6884 -0.9828 0.029 Uiso 1 1 calc R . .
O15 O -0.88574(12) -0.50667(7) -0.85095(6) 0.0196(2) Uani 1 1 d . . .
C15 C -0.84776(17) -0.63310(11) -1.04956(9) 0.0210(3) Uani 1 1 d . . .
C16 C -0.76316(19) -0.55912(11) -1.06257(10) 0.0251(3) Uani 1 1 d . . .
H16A H -0.7631 -0.5131 -1.0260 0.030 Uiso 1 1 calc R . .
C17 C -0.6795(2) -0.55205(13) -1.12804(10) 0.0300(4) Uani 1 1 d . . .
H17A H -0.6220 -0.5012 -1.1365 0.036 Uiso 1 1 calc R . .
C18 C -0.6790(2) -0.61935(13) -1.18208(10) 0.0313(4) Uani 1 1 d . . .
H18A H -0.6215 -0.6143 -1.2274 0.038 Uiso 1 1 calc R . .
C19 C -0.7620(2) -0.69310(13) -1.16952(10) 0.0305(4) Uani 1 1 d . . .
H19A H -0.7616 -0.7391 -1.2061 0.037 Uiso 1 1 calc R . .
C20 C -0.84667(19) -0.70030(11) -1.10325(9) 0.0255(4) Uani 1 1 d . . .
H20A H -0.9038 -0.7512 -1.0947 0.031 Uiso 1 1 calc R . .
C21 C -0.47605(19) -0.73123(10) -0.89554(9) 0.0224(3) Uani 1 1 d . . .
H21A H -0.5809 -0.7179 -0.9057 0.027 Uiso 1 1 calc R . .
H21B H -0.4713 -0.7770 -0.8554 0.027 Uiso 1 1 calc R . .
C22 C -0.40504(18) -0.76411(10) -0.96818(9) 0.0202(3) Uani 1 1 d . . .
C23 C -0.27720(19) -0.81255(10) -0.96425(10) 0.0232(3) Uani 1 1 d . . .
H23A H -0.2367 -0.8272 -0.9155 0.028 Uiso 1 1 calc R . .
C24 C -0.2073(2) -0.83997(11) -1.03094(11) 0.0278(4) Uani 1 1 d . . .
H24A H -0.1193 -0.8732 -1.0277 0.033 Uiso 1 1 calc R . .
C25 C -0.2663(2) -0.81870(12) -1.10209(10) 0.0309(4) Uani 1 1 d . . .
H25A H -0.2183 -0.8370 -1.1478 0.037 Uiso 1 1 calc R . .
C26 C -0.3945(2) -0.77111(13) -1.10673(10) 0.0340(4) Uani 1 1 d . . .
H26A H -0.4352 -0.7569 -1.1556 0.041 Uiso 1 1 calc R . .
C27 C -0.4643(2) -0.74402(11) -1.04001(10) 0.0270(4) Uani 1 1 d . . .
H27A H -0.5531 -0.7116 -1.0434 0.032 Uiso 1 1 calc R . .
C28 C -0.33255(19) -0.50485(13) -1.03007(9) 0.0271(4) Uani 1 1 d . . .
H28A H -0.4090 -0.4591 -1.0266 0.033 Uiso 1 1 calc R . .
H28B H -0.3799 -0.5597 -1.0472 0.033 Uiso 1 1 calc R . .
C29 C -0.21623(18) -0.47816(11) -1.08620(9) 0.0214(3) Uani 1 1 d . . .
C30 C -0.16343(19) -0.39258(12) -1.08609(9) 0.0260(3) Uani 1 1 d . . .
H30A H -0.2013 -0.3517 -1.0502 0.031 Uiso 1 1 calc R . .
C31 C -0.0567(2) -0.36690(12) -1.13763(11) 0.0284(4) Uani 1 1 d . . .
H31A H -0.0229 -0.3083 -1.1377 0.034 Uiso 1 1 calc R . .
C32 C 0.00122(19) -0.42660(12) -1.18926(10) 0.0275(4) Uani 1 1 d . . .
H32A H 0.0763 -0.4093 -1.2239 0.033 Uiso 1 1 calc R . .
C33 C -0.05063(19) -0.51131(12) -1.19016(10) 0.0281(4) Uani 1 1 d . . .
H33A H -0.0121 -0.5520 -1.2260 0.034 Uiso 1 1 calc R . .
C34 C -0.1587(2) -0.53696(11) -1.13886(9) 0.0249(4) Uani 1 1 d . . .
H34A H -0.1937 -0.5953 -1.1397 0.030 Uiso 1 1 calc R . .
O35 O -0.02548(12) -0.39665(7) -0.65128(6) 0.0199(2) Uani 1 1 d . . .
C35 C 0.05242(18) -0.35417(11) -0.71500(9) 0.0217(3) Uani 1 1 d . . .
H35A H -0.0200 -0.3271 -0.7503 0.026 Uiso 1 1 calc R . .
H35B H 0.1080 -0.3985 -0.7443 0.026 Uiso 1 1 calc R . .
C36 C 0.15650(17) -0.28568(10) -0.68601(9) 0.0177(3) Uani 1 1 d . . .
C37 C 0.10605(19) -0.20159(11) -0.67119(10) 0.0257(4) Uani 1 1 d . . .
H37A H 0.0045 -0.1883 -0.6766 0.031 Uiso 1 1 calc R . .
C38 C 0.2043(2) -0.13712(11) -0.64843(12) 0.0333(4) Uani 1 1 d . . .
H38A H 0.1700 -0.0797 -0.6385 0.040 Uiso 1 1 calc R . .
C39 C 0.3513(2) -0.15627(12) -0.64033(11) 0.0309(4) Uani 1 1 d . . .
H39A H 0.4178 -0.1118 -0.6248 0.037 Uiso 1 1 calc R . .
C40 C 0.40339(19) -0.23915(12) -0.65436(10) 0.0257(4) Uani 1 1 d . . .
H40A H 0.5050 -0.2520 -0.6483 0.031 Uiso 1 1 calc R . .
C41 C 0.30486(18) -0.30417(10) -0.67772(9) 0.0208(3) Uani 1 1 d . . .
H41A H 0.3399 -0.3613 -0.6880 0.025 Uiso 1 1 calc R . .
O42 O -0.21068(12) -0.41061(7) -0.55714(6) 0.0207(2) Uani 1 1 d . . .
C42 C -0.3559(2) -0.41455(15) -0.52452(10) 0.0330(4) Uani 1 1 d . . .
H42A H -0.4012 -0.4718 -0.5361 0.040 Uiso 1 1 calc R . .
H42B H -0.4185 -0.3685 -0.5475 0.040 Uiso 1 1 calc R . .
O43 O -0.26560(13) -0.31189(7) -0.67433(6) 0.0209(2) Uani 1 1 d . . .
C43 C -0.34636(18) -0.40199(11) -0.43908(9) 0.0214(3) Uani 1 1 d . . .
C44 C -0.45145(18) -0.44092(10) -0.39284(9) 0.0203(3) Uani 1 1 d . . .
H44A H -0.5269 -0.4755 -0.4153 0.024 Uiso 1 1 calc R . .
C45 C -0.44646(19) -0.42934(11) -0.31340(9) 0.0242(3) Uani 1 1 d . . .
H45A H -0.5183 -0.4564 -0.2818 0.029 Uiso 1 1 calc R . .
C46 C -0.3377(2) -0.37882(12) -0.28019(9) 0.0265(4) Uani 1 1 d . . .
H46A H -0.3344 -0.3714 -0.2259 0.032 Uiso 1 1 calc R . .
C47 C -0.2336(2) -0.33906(11) -0.32625(10) 0.0273(4) Uani 1 1 d . . .
H47A H -0.1593 -0.3039 -0.3035 0.033 Uiso 1 1 calc R . .
C48 C -0.2373(2) -0.35035(12) -0.40560(10) 0.0259(4) Uani 1 1 d . . .
H48A H -0.1656 -0.3229 -0.4370 0.031 Uiso 1 1 calc R . .
C49 C -0.56488(17) -0.59637(10) -0.62188(8) 0.0180(3) Uani 1 1 d . . .
H49A H -0.4637 -0.6081 -0.6033 0.022 Uiso 1 1 calc R . .
H49B H -0.6014 -0.6495 -0.6480 0.022 Uiso 1 1 calc R . .
C50 C -0.66219(17) -0.57587(10) -0.55442(8) 0.0169(3) Uani 1 1 d . . .
C51 C -0.66271(18) -0.63429(11) -0.49250(9) 0.0213(3) Uani 1 1 d . . .
H51A H -0.6024 -0.6848 -0.4942 0.026 Uiso 1 1 calc R . .
C52 C -0.75014(19) -0.61911(11) -0.42895(9) 0.0248(4) Uani 1 1 d . . .
H52A H -0.7496 -0.6592 -0.3873 0.030 Uiso 1 1 calc R . .
C53 C -0.83899(19) -0.54524(12) -0.42581(9) 0.0249(4) Uani 1 1 d . . .
H53A H -0.8976 -0.5342 -0.3818 0.030 Uiso 1 1 calc R . .
C54 C -0.84111(18) -0.48796(11) -0.48752(9) 0.0232(3) Uani 1 1 d . . .
H54A H -0.9033 -0.4382 -0.4862 0.028 Uiso 1 1 calc R . .
C55 C -0.75252(18) -0.50285(10) -0.55162(9) 0.0193(3) Uani 1 1 d . . .
H55A H -0.7540 -0.4630 -0.5934 0.023 Uiso 1 1 calc R . .

loop_
_atom_site_aniso_label
_atom_site_aniso_U_11
_atom_site_aniso_U_22
_atom_site_aniso_U_33
_atom_site_aniso_U_23
_atom_site_aniso_U_13
_atom_site_aniso_U_12
P1 0.01287(19) 0.01724(18) 0.01508(17) -0.00167(15) 0.00044(14) -0.00094(15)
O1 0.0143(5) 0.0179(5) 0.0184(5) -0.0001(4) 0.0003(4) -0.0017(4)
C1 0.0139(7) 0.0164(7) 0.0155(7) -0.0001(5) 0.0010(6) -0.0022(6)
O2 0.0194(6) 0.0200(5) 0.0218(5) -0.0064(4) -0.0020(4) 0.0017(4)
C2 0.0170(8) 0.0216(8) 0.0150(7) -0.0029(6) -0.0009(6) 0.0016(6)
O3 0.0163(5) 0.0362(6) 0.0113(5) -0.0003(4) 0.0003(4) 0.0011(5)
C3 0.0154(7) 0.0231(8) 0.0137(7) -0.0005(6) 0.0000(6) 0.0008(6)
O4 0.0148(5) 0.0205(5) 0.0213(5) -0.0012(4) 0.0014(4) -0.0033(4)
C4 0.0138(7) 0.0176(7) 0.0144(7) -0.0015(5) -0.0010(6) -0.0018(6)
P5 0.01542(19) 0.01607(18) 0.01307(17) -0.00079(14) -0.00001(13) -0.00086(15)
O5 0.0180(5) 0.0172(5) 0.0138(5) 0.0007(4) -0.0033(4) -0.0017(4)
C5 0.0159(7) 0.0187(7) 0.0126(7) -0.0004(5) -0.0032(6) 0.0037(6)
O6 0.0196(5) 0.0167(5) 0.0137(5) 0.0005(4) 0.0031(4) 0.0011(4)
C6 0.0155(7) 0.0174(7) 0.0128(6) -0.0013(5) -0.0001(5) 0.0013(6)
O7 0.0175(5) 0.0198(5) 0.0169(5) -0.0026(4) 0.0016(4) -0.0039(4)
C7 0.0220(8) 0.0215(8) 0.0166(7) -0.0056(6) 0.0018(6) -0.0042(6)
C8 0.0185(8) 0.0173(7) 0.0206(7) -0.0001(6) 0.0033(6) 0.0009(6)
C9 0.0277(9) 0.0313(9) 0.0210(8) -0.0004(7) 0.0007(7) -0.0051(7)
C10 0.0391(11) 0.0367(10) 0.0261(9) 0.0057(8) 0.0081(8) -0.0038(8)
C11 0.0299(10) 0.0240(9) 0.0384(10) 0.0078(7) 0.0126(8) -0.0031(7)
C12 0.0232(9) 0.0243(8) 0.0398(10) 0.0030(7) 0.0019(7) -0.0071(7)
C13 0.0198(8) 0.0223(8) 0.0255(8) -0.0001(6) -0.0006(6) -0.0017(6)
O14 0.0200(6) 0.0245(6) 0.0157(5) -0.0032(4) -0.0018(4) 0.0011(5)
C14 0.0188(8) 0.0368(9) 0.0179(8) -0.0058(7) -0.0032(6) -0.0006(7)
O15 0.0154(5) 0.0197(5) 0.0237(6) 0.0004(4) 0.0011(4) -0.0006(4)
C15 0.0187(8) 0.0272(8) 0.0170(7) -0.0013(6) -0.0052(6) 0.0032(6)
C16 0.0273(9) 0.0230(8) 0.0249(8) -0.0029(7) -0.0072(7) 0.0016(7)
C17 0.0301(10) 0.0323(9) 0.0275(9) 0.0075(7) -0.0068(7) -0.0033(8)
C18 0.0279(9) 0.0464(11) 0.0195(8) 0.0027(7) 0.0005(7) 0.0029(8)
C19 0.0322(10) 0.0382(10) 0.0209(8) -0.0090(7) -0.0056(7) 0.0053(8)
C20 0.0273(9) 0.0266(9) 0.0226(8) -0.0035(7) -0.0055(7) -0.0016(7)
C21 0.0219(8) 0.0213(8) 0.0241(8) -0.0058(6) 0.0027(6) -0.0029(6)
C22 0.0224(8) 0.0156(7) 0.0225(8) -0.0035(6) 0.0001(6) -0.0020(6)
C23 0.0275(9) 0.0205(8) 0.0217(8) -0.0008(6) -0.0011(7) 0.0005(7)
C24 0.0260(9) 0.0214(8) 0.0360(9) -0.0053(7) 0.0066(7) 0.0037(7)
C25 0.0421(11) 0.0236(8) 0.0270(9) -0.0069(7) 0.0105(7) 0.0004(8)
C26 0.0473(12) 0.0323(10) 0.0224(9) -0.0040(7) -0.0049(8) 0.0067(8)
C27 0.0282(9) 0.0264(8) 0.0265(9) -0.0055(7) -0.0038(7) 0.0082(7)
C28 0.0211(8) 0.0476(11) 0.0126(7) 0.0022(7) -0.0053(6) -0.0051(8)
C29 0.0194(8) 0.0318(8) 0.0131(7) 0.0028(6) -0.0047(6) -0.0022(7)
C30 0.0262(9) 0.0305(9) 0.0211(8) -0.0042(7) -0.0047(6) 0.0019(7)
C31 0.0272(9) 0.0277(9) 0.0303(9) 0.0058(7) -0.0062(7) -0.0044(7)
C32 0.0196(8) 0.0404(10) 0.0227(8) 0.0108(7) 0.0009(6) 0.0004(7)
C33 0.0262(9) 0.0368(9) 0.0214(8) -0.0011(7) 0.0004(7) 0.0069(8)
C34 0.0300(9) 0.0238(8) 0.0208(8) 0.0014(6) -0.0021(6) -0.0034(7)
O35 0.0179(6) 0.0215(5) 0.0205(5) 0.0023(4) 0.0003(4) -0.0027(5)
C35 0.0214(8) 0.0252(8) 0.0187(7) -0.0029(6) 0.0038(6) -0.0077(6)
C36 0.0190(8) 0.0185(7) 0.0154(7) -0.0011(6) 0.0009(6) -0.0016(6)
C37 0.0179(8) 0.0247(8) 0.0345(9) -0.0026(7) -0.0039(7) 0.0034(7)
C38 0.0323(10) 0.0174(8) 0.0502(12) -0.0048(8) -0.0102(8) 0.0028(7)
C39 0.0271(9) 0.0218(8) 0.0439(10) 0.0006(7) -0.0084(8) -0.0081(7)
C40 0.0170(8) 0.0258(8) 0.0341(9) 0.0043(7) -0.0034(7) -0.0034(7)
C41 0.0213(8) 0.0179(7) 0.0233(8) 0.0014(6) 0.0008(6) 0.0009(6)
O42 0.0191(6) 0.0285(6) 0.0144(5) -0.0011(4) -0.0015(4) -0.0031(4)
C42 0.0232(9) 0.0597(13) 0.0161(8) -0.0023(8) 0.0025(6) -0.0138(8)
O43 0.0237(6) 0.0185(5) 0.0206(5) -0.0013(4) -0.0014(4) 0.0017(4)
C43 0.0235(8) 0.0257(8) 0.0150(7) -0.0004(6) -0.0016(6) -0.0018(7)
C44 0.0228(8) 0.0185(7) 0.0197(7) 0.0013(6) 0.0001(6) 0.0015(6)
C45 0.0282(9) 0.0259(8) 0.0186(8) 0.0069(6) 0.0052(6) 0.0050(7)
C46 0.0322(10) 0.0337(9) 0.0137(7) -0.0010(7) 0.0001(6) 0.0074(7)
C47 0.0337(10) 0.0274(9) 0.0207(8) -0.0036(7) -0.0076(7) -0.0018(7)
C48 0.0275(9) 0.0309(9) 0.0192(8) 0.0021(7) -0.0011(7) -0.0084(7)
C49 0.0205(8) 0.0167(7) 0.0170(7) 0.0014(6) 0.0000(6) 0.0013(6)
C50 0.0160(7) 0.0201(7) 0.0145(7) -0.0006(6) -0.0016(5) -0.0032(6)
C51 0.0212(8) 0.0201(7) 0.0227(8) 0.0036(6) -0.0017(6) -0.0008(6)
C52 0.0275(9) 0.0281(9) 0.0186(8) 0.0071(6) 0.0006(6) -0.0049(7)
C53 0.0248(9) 0.0319(9) 0.0180(7) -0.0018(7) 0.0053(6) -0.0059(7)
C54 0.0210(8) 0.0247(8) 0.0238(8) -0.0015(6) 0.0020(6) -0.0005(6)
C55 0.0207(8) 0.0194(7) 0.0179(7) 0.0014(6) -0.0005(6) 0.0003(6)

loop_
_atom_type_symbol
_atom_type_description
_atom_type_scat_dispersion_real
_atom_type_scat_dispersion_imag
_atom_type_scat_source
C C 0.0033 0.0016 'International Tables Vol C Tables 4.2.6.8 and 6.1.1.4'
H H 0.0000 0.0000 'International Tables Vol C Tables 4.2.6.8 and 6.1.1.4'
O O 0.0106 0.0060 'International Tables Vol C Tables 4.2.6.8 and 6.1.1.4'
P P 0.1023 0.0942 'International Tables Vol C Tables 4.2.6.8 and 6.1.1.4'

loop_
_geom_angle_atom_site_label_1
_geom_angle_atom_site_label_2
_geom_angle_atom_site_label_3
_geom_angle
_geom_angle_site_symmetry_1
_geom_angle_site_symmetry_3
_geom_angle_publ_flag
O15 P1 O14 115.07(6) . . ?
O15 P1 O7 115.75(6) . . ?
O14 P1 O7 103.07(6) . . ?
O15 P1 O1 114.67(6) . . ?
O14 P1 O1 104.14(6) . . ?
O7 P1 O1 102.48(6) . . ?
C1 O1 P1 121.18(9) . . ?
O1 C1 C2 110.70(12) . . ?
O1 C1 C6 107.29(11) . . ?
C2 C1 C6 109.82(12) . . ?
C2 O2 C21 116.21(11) . . ?
O2 C2 C1 110.32(12) . . ?
O2 C2 C3 108.55(12) . . ?
C1 C2 C3 107.34(12) . . ?
C3 O3 C28 113.59(12) . . ?
O3 C3 C4 106.45(12) . . ?
O3 C3 C2 113.51(12) . . ?
C4 C3 C2 110.65(12) . . ?
O4 C4 C5 107.92(12) . . ?
O4 C4 C3 110.79(12) . . ?
C5 C4 C3 109.90(12) . . ?
O43 P5 O35 116.19(7) . . ?
O43 P5 O42 116.64(6) . . ?
O35 P5 O42 97.85(6) . . ?
O43 P5 O5 113.53(6) . . ?
O35 P5 O5 107.94(6) . . ?
O42 P5 O5 102.83(6) . . ?
C5 O5 P5 122.37(9) . . ?
O5 C5 C6 107.63(12) . . ?
O5 C5 C4 108.82(12) . . ?
C6 C5 C4 111.52(12) . . ?
C6 O6 C49 111.76(11) . . ?
O6 C6 C5 110.60(11) . . ?
O6 C6 C1 110.39(12) . . ?
C5 C6 C1 108.24(12) . . ?
C7 O7 P1 118.05(9) . . ?
O7 C7 C8 108.88(12) . . ?
C13 C8 C9 119.52(15) . . ?
C13 C8 C7 121.38(14) . . ?
C9 C8 C7 119.05(14) . . ?
C10 C9 C8 120.42(16) . . ?
C11 C10 C9 120.08(18) . . ?
C10 C11 C12 119.75(16) . . ?
C13 C12 C11 120.39(17) . . ?
C12 C13 C8 119.84(16) . . ?
C14 O14 P1 121.86(10) . . ?
O14 C14 C15 108.12(13) . . ?
C16 C15 C20 119.38(16) . . ?
C16 C15 C14 119.93(15) . . ?
C20 C15 C14 120.68(15) . . ?
C17 C16 C15 120.48(16) . . ?
C16 C17 C18 120.13(18) . . ?
C19 C18 C17 119.81(17) . . ?
C18 C19 C20 120.09(16) . . ?
C15 C20 C19 120.12(17) . . ?
O2 C21 C22 110.45(13) . . ?
C23 C22 C27 119.08(15) . . ?
C23 C22 C21 120.12(15) . . ?
C27 C22 C21 120.76(15) . . ?
C22 C23 C24 120.63(16) . . ?
C25 C24 C23 119.76(16) . . ?
C26 C25 C24 120.14(17) . . ?
C25 C26 C27 119.95(17) . . ?
C26 C27 C22 120.43(17) . . ?
O3 C28 C29 108.13(13) . . ?
C34 C29 C30 118.71(16) . . ?
C34 C29 C28 121.35(16) . . ?
C30 C29 C28 119.94(16) . . ?
C31 C30 C29 120.63(17) . . ?
C30 C31 C32 120.06(17) . . ?
C33 C32 C31 119.82(16) . . ?
C32 C33 C34 120.14(16) . . ?
C33 C34 C29 120.62(16) . . ?
C35 O35 P5 120.68(10) . . ?
O35 C35 C36 111.28(12) . . ?
C41 C36 C37 119.43(15) . . ?
C41 C36 C35 120.31(14) . . ?
C37 C36 C35 120.17(15) . . ?
C38 C37 C36 119.97(16) . . ?
C39 C38 C37 120.07(17) . . ?
C38 C39 C40 120.89(16) . . ?
C39 C40 C41 119.22(16) . . ?
C36 C41 C40 120.42(15) . . ?
C42 O42 P5 118.07(10) . . ?
O42 C42 C43 109.53(13) . . ?
C44 C43 C48 119.56(14) . . ?
C44 C43 C42 118.76(14) . . ?
C48 C43 C42 121.65(15) . . ?
C43 C44 C45 120.00(15) . . ?
C46 C45 C44 120.42(16) . . ?
C47 C46 C45 119.73(15) . . ?
C46 C47 C48 120.34(16) . . ?
C47 C48 C43 119.93(16) . . ?
O6 C49 C50 111.11(12) . . ?
C55 C50 C51 119.00(15) . . ?
C55 C50 C49 123.04(14) . . ?
C51 C50 C49 117.95(14) . . ?
C52 C51 C50 120.63(15) . . ?
C51 C52 C53 120.24(15) . . ?
C54 C53 C52 119.44(15) . . ?
C53 C54 C55 120.47(16) . . ?
C50 C55 C54 120.19(15) . . ?

loop_
_geom_bond_atom_site_label_1
_geom_bond_atom_site_label_2
_geom_bond_distance
_geom_bond_site_symmetry_2
_geom_bond_publ_flag
P1 O15 1.4689(12) . ?
P1 O14 1.5611(11) . ?
P1 O7 1.5668(11) . ?
P1 O1 1.5750(11) . ?
O1 C1 1.4531(18) . ?
C1 C2 1.532(2) . ?
C1 C6 1.534(2) . ?
O2 C2 1.4236(19) . ?
O2 C21 1.4449(19) . ?
C2 C3 1.530(2) . ?
O3 C3 1.4112(18) . ?
O3 C28 1.4418(18) . ?
C3 C4 1.531(2) . ?
O4 C4 1.4121(18) . ?
C4 C5 1.528(2) . ?
P5 O43 1.4657(11) . ?
P5 O35 1.5625(12) . ?
P5 O42 1.5707(11) . ?
P5 O5 1.5879(11) . ?
O5 C5 1.4470(17) . ?
C5 C6 1.526(2) . ?
O6 C6 1.4218(18) . ?
O6 C49 1.4295(18) . ?
O7 C7 1.4589(18) . ?
C7 C8 1.501(2) . ?
C8 C13 1.389(2) . ?
C8 C9 1.390(2) . ?
C9 C10 1.384(3) . ?
C10 C11 1.382(3) . ?
C11 C12 1.387(3) . ?
C12 C13 1.387(2) . ?
O14 C14 1.4763(19) . ?
C14 C15 1.505(2) . ?
C15 C16 1.390(2) . ?
C15 C20 1.390(2) . ?
C16 C17 1.375(3) . ?
C17 C18 1.395(3) . ?
C18 C19 1.378(3) . ?
C19 C20 1.392(3) . ?
C21 C22 1.507(2) . ?
C22 C23 1.381(2) . ?
C22 C27 1.392(2) . ?
C23 C24 1.389(2) . ?
C24 C25 1.385(3) . ?
C25 C26 1.378(3) . ?
C26 C27 1.387(3) . ?
C28 C29 1.499(2) . ?
C29 C34 1.389(2) . ?
C29 C30 1.398(3) . ?
C30 C31 1.380(3) . ?
C31 C32 1.387(3) . ?
C32 C33 1.382(3) . ?
C33 C34 1.386(3) . ?
O35 C35 1.4691(19) . ?
C35 C36 1.500(2) . ?
C36 C41 1.386(2) . ?
C36 C37 1.393(2) . ?
C37 C38 1.389(3) . ?
C38 C39 1.375(3) . ?
C39 C40 1.378(3) . ?
C40 C41 1.400(2) . ?
O42 C42 1.441(2) . ?
C42 C43 1.499(2) . ?
C43 C44 1.386(2) . ?
C43 C48 1.394(2) . ?
C44 C45 1.392(2) . ?
C45 C46 1.381(3) . ?
C46 C47 1.383(3) . ?
C47 C48 1.390(2) . ?
C49 C50 1.505(2) . ?
C50 C55 1.390(2) . ?
C50 C51 1.400(2) . ?
C51 C52 1.383(2) . ?
C52 C53 1.393(3) . ?
C53 C54 1.386(2) . ?
C54 C55 1.396(2) . ?

loop_
_geom_hbond_atom_site_label_D
_geom_hbond_atom_site_label_H
_geom_hbond_atom_site_label_A
_geom_hbond_distance_DH
_geom_hbond_distance_HA
_geom_hbond_distance_DA
_geom_hbond_angle_DHA
_geom_hbond_site_symmetry_A
O4 H4O O15 0.977(3) 1.855(8) 2.7939(16) 160(2) 1_655

loop_
_geom_torsion_atom_site_label_1
_geom_torsion_atom_site_label_2
_geom_torsion_atom_site_label_3
_geom_torsion_atom_site_label_4
_geom_torsion
_geom_torsion_site_symmetry_1
_geom_torsion_site_symmetry_2
_geom_torsion_site_symmetry_3
_geom_torsion_site_symmetry_4
_geom_torsion_publ_flag
O15 P1 O1 C1 -28.76(12) . . . . ?
O14 P1 O1 C1 97.86(11) . . . . ?
O7 P1 O1 C1 -155.01(10) . . . . ?
P1 O1 C1 C2 -92.86(13) . . . . ?
P1 O1 C1 C6 147.33(10) . . . . ?
C21 O2 C2 C1 93.83(14) . . . . ?
C21 O2 C2 C3 -148.81(12) . . . . ?
O1 C1 C2 O2 -63.48(15) . . . . ?
C6 C1 C2 O2 54.80(15) . . . . ?
O1 C1 C2 C3 178.42(11) . . . . ?
C6 C1 C2 C3 -63.30(15) . . . . ?
C28 O3 C3 C4 -165.88(13) . . . . ?
C28 O3 C3 C2 72.15(17) . . . . ?
O2 C2 C3 O3 61.21(15) . . . . ?
C1 C2 C3 O3 -179.55(11) . . . . ?
O2 C2 C3 C4 -58.39(15) . . . . ?
C1 C2 C3 C4 60.86(15) . . . . ?
O3 C3 C4 O4 59.49(15) . . . . ?
C2 C3 C4 O4 -176.75(12) . . . . ?
O3 C3 C4 C5 178.67(12) . . . . ?
C2 C3 C4 C5 -57.57(16) . . . . ?
O43 P5 O5 C5 13.32(13) . . . . ?
O35 P5 O5 C5 -116.99(11) . . . . ?
O42 P5 O5 C5 140.25(11) . . . . ?
P5 O5 C5 C6 -141.40(10) . . . . ?
P5 O5 C5 C4 97.60(13) . . . . ?
O4 C4 C5 O5 -64.37(15) . . . . ?
C3 C4 C5 O5 174.71(12) . . . . ?
O4 C4 C5 C6 177.05(11) . . . . ?
C3 C4 C5 C6 56.13(16) . . . . ?
C49 O6 C6 C5 -124.00(13) . . . . ?
C49 O6 C6 C1 116.24(13) . . . . ?
O5 C5 C6 O6 61.66(15) . . . . ?
C4 C5 C6 O6 -179.05(11) . . . . ?
O5 C5 C6 C1 -177.28(11) . . . . ?
C4 C5 C6 C1 -58.00(15) . . . . ?
O1 C1 C6 O6 -56.52(15) . . . . ?
C2 C1 C6 O6 -176.90(11) . . . . ?
O1 C1 C6 C5 -177.70(11) . . . . ?
C2 C1 C6 C5 61.92(15) . . . . ?
O15 P1 O7 C7 -57.06(12) . . . . ?
O14 P1 O7 C7 176.43(10) . . . . ?
O1 P1 O7 C7 68.48(11) . . . . ?
P1 O7 C7 C8 175.62(10) . . . . ?
O7 C7 C8 C13 -29.1(2) . . . . ?
O7 C7 C8 C9 153.24(14) . . . . ?
C13 C8 C9 C10 0.7(3) . . . . ?
C7 C8 C9 C10 178.36(16) . . . . ?
C8 C9 C10 C11 -0.4(3) . . . . ?
C9 C10 C11 C12 0.2(3) . . . . ?
C10 C11 C12 C13 -0.2(3) . . . . ?
C11 C12 C13 C8 0.4(3) . . . . ?
C9 C8 C13 C12 -0.7(3) . . . . ?
C7 C8 C13 C12 -178.29(15) . . . . ?
O15 P1 O14 C14 -31.02(14) . . . . ?
O7 P1 O14 C14 95.92(12) . . . . ?
O1 P1 O14 C14 -157.38(12) . . . . ?
P1 O14 C14 C15 127.49(12) . . . . ?
O14 C14 C15 C16 -73.47(19) . . . . ?
O14 C14 C15 C20 106.48(17) . . . . ?
C20 C15 C16 C17 0.3(2) . . . . ?
C14 C15 C16 C17 -179.75(15) . . . . ?
C15 C16 C17 C18 0.0(3) . . . . ?
C16 C17 C18 C19 -0.2(3) . . . . ?
C17 C18 C19 C20 0.2(3) . . . . ?
C16 C15 C20 C19 -0.3(2) . . . . ?
C14 C15 C20 C19 179.73(15) . . . . ?
C18 C19 C20 C15 0.1(3) . . . . ?
C2 O2 C21 C22 102.83(15) . . . . ?
O2 C21 C22 C23 80.15(18) . . . . ?
O2 C21 C22 C27 -97.85(18) . . . . ?
C27 C22 C23 C24 0.9(3) . . . . ?
C21 C22 C23 C24 -177.19(15) . . . . ?
C22 C23 C24 C25 -0.1(3) . . . . ?
C23 C24 C25 C26 -0.5(3) . . . . ?
C24 C25 C26 C27 0.3(3) . . . . ?
C25 C26 C27 C22 0.4(3) . . . . ?
C23 C22 C27 C26 -1.0(3) . . . . ?
C21 C22 C27 C26 177.00(16) . . . . ?
C3 O3 C28 C29 151.76(14) . . . . ?
O3 C28 C29 C34 102.50(18) . . . . ?
O3 C28 C29 C30 -77.39(19) . . . . ?
C34 C29 C30 C31 0.4(2) . . . . ?
C28 C29 C30 C31 -179.75(14) . . . . ?
C29 C30 C31 C32 -1.2(2) . . . . ?
C30 C31 C32 C33 1.5(3) . . . . ?
C31 C32 C33 C34 -1.0(3) . . . . ?
C32 C33 C34 C29 0.1(3) . . . . ?
C30 C29 C34 C33 0.2(2) . . . . ?
C28 C29 C34 C33 -179.70(15) . . . . ?
O43 P5 O35 C35 -33.11(13) . . . . ?
O42 P5 O35 C35 -158.02(11) . . . . ?
O5 P5 O35 C35 95.70(11) . . . . ?
P5 O35 C35 C36 119.15(13) . . . . ?
O35 C35 C36 C41 98.57(17) . . . . ?
O35 C35 C36 C37 -84.93(19) . . . . ?
C41 C36 C37 C38 0.1(3) . . . . ?
C35 C36 C37 C38 -176.44(17) . . . . ?
C36 C37 C38 C39 -0.2(3) . . . . ?
C37 C38 C39 C40 -0.1(3) . . . . ?
C38 C39 C40 C41 0.5(3) . . . . ?
C37 C36 C41 C40 0.3(2) . . . . ?
C35 C36 C41 C40 176.79(15) . . . . ?
C39 C40 C41 C36 -0.6(3) . . . . ?
O43 P5 O42 C42 56.67(14) . . . . ?
O35 P5 O42 C42 -178.75(13) . . . . ?
O5 P5 O42 C42 -68.24(13) . . . . ?
P5 O42 C42 C43 -160.74(12) . . . . ?
O42 C42 C43 C44 -150.70(15) . . . . ?
O42 C42 C43 C48 31.1(2) . . . . ?
C48 C43 C44 C45 -0.9(2) . . . . ?
C42 C43 C44 C45 -179.10(16) . . . . ?
C43 C44 C45 C46 0.3(2) . . . . ?
C44 C45 C46 C47 0.4(3) . . . . ?
C45 C46 C47 C48 -0.6(3) . . . . ?
C46 C47 C48 C43 0.0(3) . . . . ?
C44 C43 C48 C47 0.7(3) . . . . ?
C42 C43 C48 C47 178.87(17) . . . . ?
C6 O6 C49 C50 -178.16(11) . . . . ?
O6 C49 C50 C55 8.5(2) . . . . ?
O6 C49 C50 C51 -172.57(13) . . . . ?
C55 C50 C51 C52 -0.9(2) . . . . ?
C49 C50 C51 C52 -179.83(15) . . . . ?
C50 C51 C52 C53 0.0(2) . . . . ?
C51 C52 C53 C54 1.2(3) . . . . ?
C52 C53 C54 C55 -1.5(2) . . . . ?
C51 C50 C55 C54 0.6(2) . . . . ?
C49 C50 C55 C54 179.48(15) . . . . ?
C53 C54 C55 C50 0.6(2) . . . . ?

loop_
_cod_related_entry_id
_cod_related_entry_database
_cod_related_entry_code
1 ChemSpider 20575625
